data_1558043
loop_
_publ_author_name
'Grondahl, Lisbeth'
'Hammershoi, Anders'
'Larsen, Sine'

_publ_section_title
;
 The Crystal Structures of
 rac-Bis(1,2-ethanediamine)(2-thiooxamato-N,O)cobalt(III)
 Trifluoromethanesulfonate Monohydrate at 110 and 296 K and Their Relation
 to the Reversible Phase Transition at 155 K
;
_journal_name_full 'Acta Chemica Scandinavica'
_journal_page_first 792
_journal_page_last 799
_journal_paper_doi 10.3891/acta.chem.scand.49-0792
_journal_volume 49
_journal_year 1995
_chemical_formula_sum 'C7 H18 Co F3 N5 O6 S2'
_chemical_formula_weight 449.3
_chemical_name_common
;
rac-Bis(1,2-ethanediamine)(2-thiooxamato-N,O)cobalt(III) 
Trifluoromethanesulfonate Monohydrate
;
_space_group_IT_number 14
_space_group_name_Hall '-P 2yn'
_space_group_name_H-M_alt 'P 1 21/n 1'
_symmetry_cell_setting monoclinic
_symmetry_Int_Tables_number 14
_symmetry_space_group_name_Hall '-P 2yn'
_symmetry_space_group_name_H-M 'P 1 21/n 1'
_cell_angle_alpha 90.
_cell_angle_beta 104.44(2)
_cell_angle_gamma 90.
_cell_formula_units_Z 8
_cell_length_a 12.558(5)
_cell_length_b 14.978(3)
_cell_length_c 18.139(3)
_cell_volume 3304.0(16)
_diffrn_ambient_temperature 296
_diffrn_radiation_probe x-ray
_diffrn_radiation_type MoK\a
_diffrn_radiation_wavelength 0.71073
_exptl_absorpt_coefficient_mu 1.3439
_exptl_crystal_density_diffrn 1.806
_refine_ls_goodness_of_fit_ref 1.06
_refine_ls_number_parameters 535
_refine_ls_number_reflns 4404
_refine_ls_R_factor_gt 0.043
_refine_ls_wR_factor_gt 0.043
_cod_data_source_file Acta-Chem-Scand-1995-49-792-2.cif
_cod_data_source_block 2
_cod_depositor_comments
;
x coordinates of N24 obviosly wrong in the paper,
guessed to be changed from 0.892(2) to 0.0892(2)
;
_cod_original_cell_volume 3304(3)
_cod_original_sg_symbol_H-M 'P 21/n'
_cod_database_code 1558043

loop_
_space_group_symop_id
_space_group_symop_operation_xyz
1 x,y,z
2 1/2-x,1/2+y,1/2-z
3 -x,-y,-z
4 1/2+x,1/2-y,1/2+z

loop_
_atom_site_label
_atom_site_type_symbol
_atom_site_thermal_displace_type
_atom_site_fract_x
_atom_site_fract_y
_atom_site_fract_z
_atom_site_occupancy
_atom_site_U_iso_or_equiv
_atom_site_calc_flag
_atom_site_refinement_flags
_atom_site_disorder_assembly
_atom_site_disorder_group
CoL Co Uiso 0.45920(4) -0.12000(4) 0.15465(3) 1.000 0.0270(1) . . . .
Co2 Co Uiso -0.06743(4) -0.13521(3) 0.11862(3) 1.000 0.0261(1) . . . .
SlL S Uiso 0.36302(9) 0.16103(8) 0.11140(8) 1.000 0.0476(4) . . . .
S21 S Uiso -0.14651(9) 0.14819(7) 0.07224(7) 1.000 0.0436(4) . . . .
S12 S Uiso 0.33704(8) 0.41665(7) 0.80762(6) 1.000 0.0362(3) . . . .
S22 S Uiso 0.33700(8) 0.08612(7) 0.33894(6) 1.000 0.0356(3) . . . .
O11 O Uiso 0.3062(2) -0.0948(2) 0.1222(2) 1.000 0.0312(8) . . . .
O12 O Uiso 0.1856(2) 0.0156(2) 0.0940(2) 1.000 0.0394(9) . . . .
N11 N Uiso 0.4712(3) 0.0065(2) 0.1517(2) 1.000 0.0388(10) . . . .
N12 N Uiso 0.6164(2) -0.1403(2) 0.1979(2) 1.000 0.0358(9) . . . .
N13 N Uiso 0.4492(3) -0.1167(2) 0.2605(2) 1.000 0.0351(9) . . . .
N14 N Uiso 0.4247(2) -0.2479(2) 0.1439(2) 1.000 0.0318(9) . . . .
N15 N Uiso 0.4737(3) -0.1279(2) 0.0502(2) 1.000 0.0377(9) . . . .
C11 C Uiso 0.2815(3) -0.0117(3) 0.1131(2) 1.000 0.0294(10) . . . .
C12 C Uiso 0.3802(3) 0.0513(3) 0.1275(2) 1.000 0.0317(10) . . . .
C14 C Uiso 0.6363(3) -0.1645(3) 0.2790(3) 1.000 0.0405(13) . . . .
C15 C Uiso 0.5610(3) -0.1062(3) 0.3114(3) 1.000 0.0456(13) . . . .
C16 C Uiso 0.3954(4) -0.2707(3) 0.0621(3) 1.000 0.0431(13) . . . .
C17 C Uiso 0.4731(4) -0.2218(3) 0.0263(3) 1.000 0.0469(13) . . . .
O21 O Uiso -0.2192(2) -0.1041(2) 0.0975(2) 1.000 0.0290(8) . . . .
O22 O Uiso -0.3339(2) 0.0097(2) 0.0651(2) 1.000 0.0415(9) . . . .
F11 F Uiso 0.2596(3) 0.4915(2) 0.9128(2) 1.000 0.0781(10) . . . .
F12 F Uiso 0.3979(3) 0.5576(2) 0.8912(2) 1.000 0.0852(11) . . . .
F13 F Uiso 0.4181(3) 0.4344(2) 0.9536(2) 1.000 0.0899(13) . . . .
N21 N Uiso -0.0503(2) -0.0117(2) 0.1028(2) 1.000 0.0331(9) . . . .
N22 N Uiso -0.1064(2) -0.2611(2) 0.1253(2) 1.000 0.0307(9) . . . .
N23 N Uiso -0.0521(3) -0.1146(2) 0.2267(2) 1.000 0.0351(9) . . . .
N24 N Uiso 0.0892(2) -0.1586(2) 0.1461(2) 1.000 0.0372(10) . . . .
N25 N Uiso -0.0781(3) -0.1611(2) 0.0115(2) 1.000 0.0383(10) . . . .
O13 O Uiso 0.3039(2) 0.3294(2) 0.8257(2) 1.000 0.0509(9) . . . .
O14 O Uiso 0.4442(3) 0.4178(2) 0.7932(2) 1.000 0.0616(10) . . . .
O15 O Uiso 0.2572(3) 0.4676(2) 0.7555(2) 1.000 0.0636(11) . . . .
C21 C Uiso -0.2404(3) -0.0209(3) 0.0819(2) 1.000 0.0310(10) . . . .
C22 C Uiso -0.1387(3) 0.0369(3) 0.0869(2) 1.000 0.0305(10) . . . .
C24 C Uiso 0.1282(3) -0.1651(4) 0.2298(3) 1.000 0.0532(13) . . . .
C25 C Uiso 0.0649(4) -0.1011(4) 0.2657(3) 1.000 0.0545(13) . . . .
C26 C Uiso -0.1581(4) -0.2934(3) 0.0473(3) 1.000 0.0431(13) . . . .
C27 C Uiso -0.0924(4) -0.2578(3) -0.0036(3) 1.000 0.0456(13) . . . .
F21 F Uiso 0.2166(2) 0.0150(2) 0.4212(2) 1.000 0.0814(10) . . . .
F22 F Uiso 0.3612(4) -0.0569(3) 0.4191(3) 1.000 0.1393(13) . . . .
F23 F Uiso 0.3719(3) 0.0608(4) 0.4836(2) 1.000 0.1267(13) . . . .
C13 C Uiso 0.3562(4) 0.4787(3) 0.8963(3) 1.000 0.0532(13) . . . .
O23 O Uiso 0.4527(3) 0.0875(2) 0.3465(2) 1.000 0.0627(11) . . . .
O24 O Uiso 0.2918(3) 0.1709(2) 0.3489(2) 1.000 0.0654(11) . . . .
O25 O Uiso 0.2774(3) 0.0337(3) 0.2769(2) 1.000 0.0673(11) . . . .
O16 O Uiso 0.3994(3) -0.2978(2) 0.3093(2) 1.000 0.0589(10) . . . .
C23 C Uiso 0.3217(5) 0.0238(4) 0.4207(3) 1.000 0.0621(13) . . . .
O26 O Uiso 0.6084(3) 0.2286(3) 0.1920(2) 1.000 0.0673(11) . . . .

loop_
_atom_type_symbol
_atom_type_description
_atom_type_scat_dispersion_real
_atom_type_scat_dispersion_imag
_atom_type_scat_source
C C 0.0033 0.0016 ' International Tables Vol C Tables 4.2.6.8 and 6.1.1.4'
Co Co 0.3494 0.9721 ' International Tables Vol C Tables 4.2.6.8 and 6.1.1.4'
F F 0.0171 0.0103 ' International Tables Vol C Tables 4.2.6.8 and 6.1.1.4'
N N 0.0061 0.0033 ' International Tables Vol C Tables 4.2.6.8 and 6.1.1.4'
O O 0.0106 0.0060 ' International Tables Vol C Tables 4.2.6.8 and 6.1.1.4'
S S 0.1246 0.1234 ' International Tables Vol C Tables 4.2.6.8 and 6.1.1.4'

loop_
_geom_angle_atom_site_label_1
_geom_angle_atom_site_label_2
_geom_angle_atom_site_label_3
_geom_angle
_geom_angle_site_symmetry_1
_geom_angle_site_symmetry_2
_geom_angle_site_symmetry_3
_geom_angle_publ_flag
O11 CoL N11 82.80(15) . . . yes
O11 CoL N12 174.19(15) . . . yes
O11 CoL N13 89.52(16) . . . yes
O11 CoL N14 88.97(12) . . . yes
O11 CoL N15 92.48(16) . . . yes
N11 CoL N12 94.99(15) . . . yes
N11 CoL N13 91.57(14) . . . yes
N11 CoL N14 170.46(15) . . . yes
N11 CoL N15 90.34(14) . . . yes
N12 CoL N13 85.17(15) . . . yes
N12 CoL N14 93.66(12) . . . yes
N12 CoL N15 92.91(15) . . . yes
N13 CoL N14 93.19(14) . . . yes
N13 CoL N15 177.40(14) . . . yes
N14 CoL N15 85.19(14) . . . yes
N24 Co2 N25 91.92(15) . . . yes
O21 Co2 N21 82.90(12) . . . yes
O21 Co2 N22 89.72(12) . . . yes
O21 Co2 N23 90.37(16) . . . yes
O21 Co2 N24 175.20(14) . . . yes
O21 Co2 N25 91.81(16) . . . yes
N21 Co2 N22 171.75(13) . . . yes
N21 Co2 N23 90.65(14) . . . yes
N21 Co2 N24 93.97(12) . . . yes
N21 Co2 N25 91.46(14) . . . yes
N22 Co2 N23 93.09(14) . . . yes
N22 Co2 N24 93.63(12) . . . yes
N22 Co2 N25 85.08(14) . . . yes
N23 Co2 N24 86.01(16) . . . yes
N23 Co2 N25 177.15(14) . . . yes
O15 S12 C13 103.3(2) . . . yes
O13 S12 C13 104.2(2) . . . yes
O13 S12 O14 113.07(18) . . . yes
O13 S12 O15 116.5(2) . . . yes
O14 S12 O15 114.3(2) . . . yes
O14 S12 C13 103.4(2) . . . yes
O25 S22 C23 102.8(3) . . . yes
O24 S22 C23 103.3(2) . . . yes
O23 S22 O25 114.0(2) . . . yes
O24 S22 O25 116.5(2) . . . yes
O23 S22 C23 104.1(3) . . . yes
O23 S22 O24 113.9(2) . . . yes
CoL O11 C11 115.2(3) . . . yes
CoL N11 C12 117.0(3) . . . yes
CoL N12 C14 109.9(2) . . . yes
CoL N13 C15 109.3(3) . . . yes
CoL N14 C16 108.6(3) . . . yes
CoL N15 C17 110.4(3) . . . yes
O12 C11 C12 122.4(4) . . . yes
O11 C11 C12 114.7(3) . . . yes
O11 C11 O12 123.0(4) . . . yes
SlL C12 N11 128.9(3) . . . yes
SlL C12 C11 120.9(3) . . . yes
N11 C12 C11 110.2(4) . . . yes
N12 C14 C15 106.2(4) . . . yes
N13 C15 C14 106.5(4) . . . yes
N14 C16 C17 107.3(4) . . . yes
N15 C17 C16 107.3(4) . . . yes
Co2 O21 C21 114.9(2) . . . yes
Co2 N21 C22 117.3(3) . . . yes
Co2 N22 C26 108.2(3) . . . yes
Co2 N23 C25 109.9(3) . . . yes
Co2 N24 C24 109.4(2) . . . yes
Co2 N25 C27 110.8(3) . . . yes
O22 C21 C22 122.5(4) . . . yes
O21 C21 C22 114.2(3) . . . yes
O21 C21 O22 123.2(4) . . . yes
S21 C22 N21 127.0(3) . . . yes
N21 C22 C21 110.6(4) . . . yes
S21 C22 C21 122.4(3) . . . yes
N24 C24 C25 109.2(4) . . . yes
N23 C25 C24 106.1(4) . . . yes
N22 C26 C27 107.3(4) . . . yes
N25 C27 C26 107.3(4) . . . yes
F12 C13 F13 110.2(4) . . . yes
S12 C13 F11 110.1(4) . . . yes
S12 C13 F12 111.5(4) . . . yes
S12 C13 F13 111.3(3) . . . yes
F11 C13 F12 106.8(4) . . . yes
F11 C13 F13 106.7(4) . . . yes
S22 C23 F21 111.5(4) . . . yes
S22 C23 F22 109.9(4) . . . yes
S22 C23 F23 112.2(5) . . . yes
F21 C23 F22 106.9(5) . . . yes
F21 C23 F23 107.8(5) . . . yes
F22 C23 F23 108.3(5) . . . yes

loop_
_geom_bond_atom_site_label_1
_geom_bond_atom_site_label_2
_geom_bond_distance
_geom_bond_site_symmetry_1
_geom_bond_site_symmetry_2
_geom_bond_publ_flag
CoL O11 1.902(3) . . yes
CoL N11 1.903(3) . . yes
CoL N12 1.958(3) . . yes
CoL N13 1.956(4) . . yes
CoL N14 1.963(3) . . yes
CoL N15 1.952(4) . . yes
Co2 N24 1.937(3) . . yes
Co2 N25 1.953(4) . . yes
Co2 N21 1.893(3) . . yes
Co2 N22 1.959(3) . . yes
Co2 O21 1.906(3) . . yes
Co2 N23 1.946(4) . . yes
SlL C12 1.674(5) . . yes
S21 C22 1.687(5) . . yes
S12 C13 1.821(5) . . yes
S12 O14 1.434(4) . . yes
S12 O15 1.417(4) . . yes
S12 O13 1.434(3) . . yes
S22 O24 1.421(3) . . yes
S22 O25 1.422(4) . . yes
S22 O23 1.425(4) . . yes
S22 C23 1.803(6) . . yes
O11 C11 1.283(5) . . yes
O12 C11 1.237(5) . . yes
N11 C12 1.303(5) . . yes
N12 C14 1.475(6) . . yes
N13 C15 1.484(6) . . yes
N14 C16 1.477(6) . . yes
N15 C17 1.471(6) . . yes
C11 C12 1.528(6) . . no
C14 C15 1.510(6) . . no
C16 C17 1.492(7) . . no
O21 C21 1.291(5) . . yes
O22 C21 1.226(5) . . yes
F11 C13 1.334(6) . . yes
F12 C13 1.305(6) . . yes
F13 C13 1.312(6) . . yes
N21 C22 1.298(5) . . yes
N22 C26 1.483(6) . . yes
N23 C25 1.477(6) . . yes
N24 C24 1.478(6) . . yes
N25 C27 1.477(5) . . yes
C21 C22 1.527(6) . . no
C24 C25 1.494(8) . . no
C26 C27 1.482(7) . . no
F21 C23 1.329(7) . . yes
F22 C23 1.310(8) . . yes
F23 C23 1.284(7) . . yes

loop_
_geom_torsion_atom_site_label_1
_geom_torsion_atom_site_label_2
_geom_torsion_atom_site_label_3
_geom_torsion_atom_site_label_4
_geom_torsion
_geom_torsion_site_symmetry_1
_geom_torsion_site_symmetry_2
_geom_torsion_site_symmetry_3
_geom_torsion_site_symmetry_4
_geom_torsion_publ_flag
N11 CoL O11 C11 0.4(3) . . . . no
N13 CoL O11 C11 92.1(3) . . . . no
N14 CoL O11 C11 -174.7(3) . . . . no
N15 CoL O11 C11 -89.6(3) . . . . no
O11 CoL N11 C12 -3.2(3) . . . . no
N12 CoL N11 C12 -177.8(3) . . . . no
N13 CoL N11 C12 -92.6(3) . . . . no
N15 CoL N11 C12 89.2(3) . . . . no
N11 CoL N12 C14 105.4(3) . . . . no
N13 CoL N12 C14 14.2(3) . . . . no
N14 CoL N12 C14 -78.7(3) . . . . no
N15 CoL N12 C14 -164.0(3) . . . . no
O11 CoL N13 C15 -162.6(3) . . . . no
N11 CoL N13 C15 -79.8(3) . . . . no
N12 CoL N13 C15 15.0(3) . . . . no
N14 CoL N13 C15 108.4(3) . . . . no
O11 CoL N14 C16 75.4(3) . . . . no
N12 CoL N14 C16 -109.8(3) . . . . no
N13 CoL N14 C16 164.9(3) . . . . no
N15 CoL N14 C16 -17.2(3) . . . . no
O11 CoL N15 C17 -99.4(3) . . . . no
N11 CoL N15 C17 177.8(3) . . . . no
N12 CoL N15 C17 82.8(3) . . . . no
N14 CoL N15 C17 -10.6(3) . . . . no
N22 Co2 N24 C24 -82.4(3) . . . . no
N23 Co2 N24 C24 10.4(3) . . . . no
N25 Co2 N24 C24 -167.6(3) . . . . no
O21 Co2 N25 C27 -97.5(3) . . . . no
N21 Co2 N25 C27 179.6(3) . . . . no
N22 Co2 N25 C27 -8.0(3) . . . . no
N24 Co2 N25 C27 85.5(3) . . . . no
O21 Co2 N22 C26 72.3(3) . . . . no
N23 Co2 N22 C26 162.7(3) . . . . no
N24 Co2 N22 C26 -111.1(3) . . . . no
N25 Co2 N22 C26 -19.5(3) . . . . no
O21 Co2 N23 C25 -160.5(3) . . . . no
N21 Co2 N23 C25 -77.6(3) . . . . no
N22 Co2 N23 C25 109.8(3) . . . . no
N21 Co2 O21 C21 1.2(3) . . . . no
N22 Co2 O21 C21 -175.1(3) . . . . no
N23 Co2 O21 C21 91.8(3) . . . . no
N25 Co2 O21 C21 -90.1(3) . . . . no
O21 Co2 N21 C22 0.7(3) . . . . no
N23 Co2 N21 C22 -89.6(3) . . . . no
N24 Co2 N21 C22 -175.7(3) . . . . no
N25 Co2 N21 C22 92.3(3) . . . . no
N24 Co2 N23 C25 16.4(3) . . . . no
N21 Co2 N24 C24 100.8(3) . . . . no
O13 S12 C13 F13 49.8(4) . . . . no
O14 S12 C13 F11 173.3(3) . . . . no
O14 S12 C13 F12 54.9(4) . . . . no
O14 S12 C13 F13 -68.6(4) . . . . no
O15 S12 C13 F11 53.9(4) . . . . no
O13 S12 C13 F11 -68.3(3) . . . . no
O13 S12 C13 F12 173.3(3) . . . . no
O15 S12 C13 F13 172.0(4) . . . . no
O15 S12 C13 F12 -64.5(4) . . . . no
O24 S22 C23 F21 62.0(4) . . . . no
O24 S22 C23 F22 -179.6(4) . . . . no
O25 S22 C23 F21 -59.6(4) . . . . no
O25 S22 C23 F22 58.8(5) . . . . no
O24 S22 C23 F23 -59.1(5) . . . . no
O23 S22 C23 F23 60.2(5) . . . . no
O23 S22 C23 F21 -178.8(4) . . . . no
O23 S22 C23 F22 -60.4(5) . . . . no
O25 S22 C23 F23 179.3(4) . . . . no
CoL O11 C11 C12 2.0(4) . . . . no
CoL O11 C11 O12 -178.2(3) . . . . no
CoL N11 C12 SlL -174.6(2) . . . . no
CoL N11 C12 C11 4.8(4) . . . . no
CoL N12 C14 C15 -39.6(4) . . . . no
CoL N13 C15 C14 -40.3(4) . . . . no
CoL N14 C16 C17 41.0(4) . . . . no
CoL N15 C17 C16 35.8(5) . . . . no
O12 C11 C12 SlL -4.8(5) . . . . no
O12 C11 C12 N11 175.8(4) . . . . no
O11 C11 C12 SlL 175.0(3) . . . . no
O11 C11 C12 N11 -4.4(5) . . . . no
N12 C14 C15 N13 51.5(4) . . . . no
N14 C16 C17 N15 -49.9(5) . . . . no
Co2 O21 C21 O22 178.1(3) . . . . no
Co2 O21 C21 C22 -2.5(4) . . . . no
Co2 N21 C22 C21 -2.1(4) . . . . no
Co2 N21 C22 S21 178.5(2) . . . . no
Co2 N22 C26 C27 43.0(4) . . . . no
Co2 N23 C25 C24 -38.7(5) . . . . no
Co2 N24 C24 C25 -35.0(5) . . . . no
Co2 N25 C27 C26 33.6(5) . . . . no
O22 C21 C22 S21 1.9(5) . . . . no
O21 C21 C22 S21 -177.6(3) . . . . no
O21 C21 C22 N21 3.0(5) . . . . no
O22 C21 C22 N21 -177.6(4) . . . . no
N24 C24 C25 N23 47.8(5) . . . . no
N22 C26 C27 N25 -49.7(5) . . . . no
